data_7210469
loop_
_publ_author_name
'Zhu, Qilong'
'Sheng, Tianlu'
'Fu, Ruibiao'
'Hu, Shengmin'
'Shen, Chaojun'
'Ma, Xiao'
'Wu, Xintao'

_publ_section_title
;
 Syntheses, structural aspects, luminescence and magnetism of four
 coordination polymers based on a new flexible polycarboxylate
;
_journal_issue 6
_journal_name_full CrystEngComm
_journal_page_first 2096
_journal_paper_doi 10.1039/c0ce00393j
_journal_volume 13
_journal_year 2011
_chemical_formula_sum 'C30 H42 Ca5 N12 O32'
_chemical_formula_weight 1283.16
_chemical_name_systematic
;
?
;
_space_group_IT_number 56
_symmetry_cell_setting orthorhombic
_symmetry_space_group_name_Hall '-P 2ab 2ac'
_symmetry_space_group_name_H-M 'P c c n'
_atom_sites_solution_hydrogens geom
_atom_sites_solution_primary direct
_atom_sites_solution_secondary difmap
_audit_creation_method SHELXL-97
_cell_angle_alpha 90.00
_cell_angle_beta 90.00
_cell_angle_gamma 90.00
_cell_formula_units_Z 4
_cell_length_a 11.300(6)
_cell_length_b 19.440(11)
_cell_length_c 21.466(13)
_cell_measurement_reflns_used 3565
_cell_measurement_temperature 293(2)
_cell_measurement_theta_max 27.4565
_cell_measurement_theta_min 2.0849
_cell_volume 4715(5)
_computing_cell_refinement 'CrystalClear (Rigaku Inc., 2007)'
_computing_data_collection 'CrystalClear (Rigaku Inc., 2007)'
_computing_data_reduction 'CrystalClear (Rigaku Inc., 2007)'
_computing_structure_refinement 'SHELXL-97 (Sheldrick, 1997)'
_computing_structure_solution 'SHELXS-97 (Sheldrick, 1990)'
_diffrn_ambient_temperature 293(2)
_diffrn_measured_fraction_theta_full 0.999
_diffrn_measured_fraction_theta_max 0.999
_diffrn_measurement_device_type 'Bruker P4'
_diffrn_measurement_method '\w scans'
_diffrn_radiation_monochromator graphite
_diffrn_radiation_source 'fine-focus sealed tube'
_diffrn_radiation_type MoK\a
_diffrn_radiation_wavelength 0.71073
_diffrn_reflns_av_R_equivalents 0.0782
_diffrn_reflns_av_sigmaI/netI 0.0522
_diffrn_reflns_limit_h_max 14
_diffrn_reflns_limit_h_min -14
_diffrn_reflns_limit_k_max 16
_diffrn_reflns_limit_k_min -25
_diffrn_reflns_limit_l_max 27
_diffrn_reflns_limit_l_min -27
_diffrn_reflns_number 35236
_diffrn_reflns_theta_full 27.46
_diffrn_reflns_theta_max 27.46
_diffrn_reflns_theta_min 2.10
_exptl_absorpt_coefficient_mu 0.687
_exptl_absorpt_correction_T_max 1.0000
_exptl_absorpt_correction_T_min 0.6983
_exptl_absorpt_correction_type multi-scan
_exptl_crystal_colour Colorless
_exptl_crystal_density_diffrn 1.807
_exptl_crystal_density_method 'not measured'
_exptl_crystal_description Block
_exptl_crystal_F_000 2648
_exptl_crystal_size_max 0.2000
_exptl_crystal_size_mid 0.2000
_exptl_crystal_size_min 0.2000
_refine_diff_density_max 1.274
_refine_diff_density_min -0.604
_refine_diff_density_rms 0.092
_refine_ls_extinction_method none
_refine_ls_goodness_of_fit_ref 1.099
_refine_ls_hydrogen_treatment constr
_refine_ls_matrix_type full
_refine_ls_number_parameters 359
_refine_ls_number_reflns 5400
_refine_ls_number_restraints 0
_refine_ls_restrained_S_all 1.099
_refine_ls_R_factor_all 0.0982
_refine_ls_R_factor_gt 0.0786
_refine_ls_shift/su_max 0.001
_refine_ls_shift/su_mean 0.000
_refine_ls_structure_factor_coef Fsqd
_refine_ls_weighting_details 'calc w=1/[\s^2^(Fo^2^)+(0.1152P)^2^+5.7981P] where P=(Fo^2^+2Fc^2^)/3'
_refine_ls_weighting_scheme calc
_refine_ls_wR_factor_gt 0.2105
_refine_ls_wR_factor_ref 0.2263
_reflns_number_gt 4396
_reflns_number_total 5400
_reflns_threshold_expression >2sigma(I)
_cod_data_source_file c0ce00393j.txt
_cod_data_source_block complex-4
_cod_depositor_comments
;
The following automatic conversions were performed:

'_symmetry_cell_setting' value 'Orthorhombic' changed to
'orthorhombic' according to the built-in table from CIF Core
dictionary named 'cif_core.dic' version 2.4.1 from
2010-06-29.

'_exptl_absorpt_correction_type' value 'Multi-scan'
changed to 'multi-scan' according to the built-in table from CIF Core
dictionary named 'cif_core.dic' version 2.4.1 from 2010-06-29.

Automatic conversion script
Id: cif_fix_values 1891 2012-01-12 08:04:46Z andrius 
;
_cod_original_cell_volume 4716(5)
_cod_original_sg_symbol_H-M Pccn
_cod_database_code 7210469

loop_
_symmetry_equiv_pos_as_xyz
'x, y, z'
'-x+1/2, -y+1/2, z'
'-x, y+1/2, -z+1/2'
'x+1/2, -y, -z+1/2'
'-x, -y, -z'
'x-1/2, y-1/2, -z'
'x, -y-1/2, z-1/2'
'-x-1/2, y, z-1/2'

loop_
_atom_site_label
_atom_site_type_symbol
_atom_site_fract_x
_atom_site_fract_y
_atom_site_fract_z
_atom_site_U_iso_or_equiv
_atom_site_adp_type
_atom_site_occupancy
_atom_site_symmetry_multiplicity
_atom_site_calc_flag
_atom_site_refinement_flags
Ca1 Ca 0.02969(8) 0.01778(5) 0.17399(4) 0.0322(2) Uani 1 1 d .
Ca2 Ca 0.28220(8) 0.14982(4) 0.17412(5) 0.0343(3) Uani 1 1 d .
Ca3 Ca 0.0000 0.0000 0.0000 0.0315(3) Uani 1 2 d S
C1 C -0.1085(4) 0.2949(2) -0.0043(2) 0.0304(9) Uani 1 1 d .
C2 C -0.1186(4) 0.3170(2) 0.0986(2) 0.0278(8) Uani 1 1 d .
C3 C -0.1509(3) 0.4013(2) 0.0293(2) 0.0272(8) Uani 1 1 d .
C4 C -0.0663(4) 0.1783(2) -0.0389(2) 0.0388(11) Uani 1 1 d .
H4A H -0.0852 0.1507 -0.0752 0.047 Uiso 1 1 calc R
H4B H -0.1161 0.1625 -0.0050 0.047 Uiso 1 1 calc R
C5 C 0.0613(4) 0.1654(2) -0.0216(2) 0.0370(10) Uani 1 1 d .
C6 C -0.0957(5) 0.2745(3) -0.1148(2) 0.0449(12) Uani 1 1 d .
H6A H -0.1643 0.3039 -0.1202 0.054 Uiso 1 1 calc R
H6B H -0.1049 0.2356 -0.1428 0.054 Uiso 1 1 calc R
C7 C 0.0123(6) 0.3142(3) -0.1347(3) 0.0554(15) Uani 1 1 d .
C8 C -0.0853(4) 0.2213(2) 0.1687(2) 0.0298(9) Uani 1 1 d .
H8A H -0.1318 0.1946 0.1394 0.036 Uiso 1 1 calc R
H8B H -0.1126 0.2096 0.2102 0.036 Uiso 1 1 calc R
C9 C 0.0419(4) 0.1990(2) 0.1630(2) 0.0300(9) Uani 1 1 d .
C10 C -0.1429(4) 0.3381(2) 0.2102(2) 0.0315(9) Uani 1 1 d .
H10A H -0.1737 0.3087 0.2430 0.038 Uiso 1 1 calc R
H10B H -0.2073 0.3675 0.1967 0.038 Uiso 1 1 calc R
C11 C -0.0489(4) 0.3834(2) 0.2387(2) 0.0373(10) Uani 1 1 d .
C12 C -0.1552(4) 0.4974(2) -0.0448(2) 0.0332(9) Uani 1 1 d .
H12A H -0.0956 0.4692 -0.0650 0.040 Uiso 1 1 calc R
H12B H -0.1218 0.5431 -0.0400 0.040 Uiso 1 1 calc R
C13 C -0.2608(4) 0.5029(2) -0.0887(2) 0.0281(9) Uani 1 1 d .
C14 C -0.1925(4) 0.5158(2) 0.0699(2) 0.0329(9) Uani 1 1 d .
H14A H -0.1880 0.5628 0.0549 0.039 Uiso 1 1 calc R
H14B H -0.1277 0.5091 0.0989 0.039 Uiso 1 1 calc R
C15 C -0.3082(4) 0.5071(2) 0.1051(2) 0.0357(10) Uani 1 1 d .
N1 N -0.0969(3) 0.27070(18) 0.05380(18) 0.0313(8) Uani 1 1 d .
N2 N -0.1327(3) 0.36060(18) -0.02012(18) 0.0324(8) Uani 1 1 d .
N3 N -0.1488(3) 0.38303(18) 0.08986(17) 0.0298(8) Uani 1 1 d .
N4 N -0.0961(3) 0.24919(19) -0.05228(18) 0.0331(8) Uani 1 1 d .
N5 N -0.1753(3) 0.46946(18) 0.01697(17) 0.0312(8) Uani 1 1 d .
N6 N -0.1103(3) 0.29427(18) 0.15793(17) 0.0291(8) Uani 1 1 d .
O1 O 0.1356(3) 0.21433(18) -0.0253(2) 0.0533(10) Uani 1 1 d .
O1W O 0.2970(7) 0.1817(3) 0.2926(4) 0.138(3) Uani 1 1 d .
H1W1 H 0.3356 0.1474 0.3065 0.166 Uiso 1 1 d R
H1W2 H 0.2755 0.2128 0.3181 0.166 Uiso 1 1 d R
O2 O 0.0901(3) 0.10734(18) -0.00340(18) 0.0462(9) Uani 1 1 d .
O2W O 0.1612(4) 0.0662(4) 0.2560(2) 0.106(2) Uani 1 1 d .
H2W1 H 0.1030 0.0938 0.2546 0.127 Uiso 1 1 d R
H2W2 H 0.2097 0.0813 0.2830 0.127 Uiso 1 1 d R
O3 O 0.0044(5) 0.3510(3) -0.1808(3) 0.0918(19) Uani 1 1 d .
O3W O -0.1091(4) 0.0466(3) 0.2550(2) 0.0728(13) Uani 1 1 d .
H3W1 H -0.0698 0.0704 0.2811 0.087 Uiso 1 1 d R
H3W2 H -0.1705 0.0694 0.2453 0.087 Uiso 1 1 d R
O4 O 0.1098(4) 0.3093(2) -0.1033(2) 0.0628(12) Uani 1 1 d .
H4C H 0.1109 0.2756 -0.0781 0.09(3) Uiso 1 1 d R
O4W O 0.3127(4) 0.16639(19) 0.06373(18) 0.0503(9) Uani 1 1 d .
H4W1 H 0.3558 0.1910 0.0401 0.060 Uiso 1 1 d R
H4W2 H 0.2617 0.1463 0.0410 0.060 Uiso 1 1 d R
O5 O 0.0616(3) 0.13594(16) 0.15768(18) 0.0421(8) Uani 1 1 d .
O6 O 0.1250(3) 0.24174(17) 0.1670(2) 0.0516(10) Uani 1 1 d .
O7 O -0.0776(4) 0.4096(2) 0.2897(2) 0.0702(14) Uani 1 1 d .
O8 O 0.0446(3) 0.3941(2) 0.2109(2) 0.0552(10) Uani 1 1 d .
O9 O -0.3605(3) 0.47702(16) -0.07480(15) 0.0336(7) Uani 1 1 d .
O10 O -0.2446(3) 0.53334(15) -0.13920(16) 0.0379(7) Uani 1 1 d .
O11 O -0.3883(3) 0.46859(16) 0.08455(15) 0.0353(7) Uani 1 1 d .
O12 O -0.3219(4) 0.5407(2) 0.1542(2) 0.0645(12) Uani 1 1 d .

loop_
_atom_site_aniso_label
_atom_site_aniso_U_11
_atom_site_aniso_U_22
_atom_site_aniso_U_33
_atom_site_aniso_U_23
_atom_site_aniso_U_13
_atom_site_aniso_U_12
Ca1 0.0319(5) 0.0288(5) 0.0359(5) 0.0012(3) -0.0038(4) 0.0016(3)
Ca2 0.0248(4) 0.0241(5) 0.0540(6) -0.0044(4) -0.0019(4) -0.0010(3)
Ca3 0.0265(6) 0.0369(7) 0.0311(7) 0.0040(5) -0.0027(5) -0.0031(5)
C1 0.0225(19) 0.029(2) 0.040(2) -0.0001(17) 0.0029(17) -0.0005(15)
C2 0.0238(19) 0.0230(19) 0.036(2) 0.0023(15) -0.0010(17) 0.0006(15)
C3 0.0217(19) 0.027(2) 0.033(2) 0.0029(15) 0.0017(16) 0.0042(15)
C4 0.033(2) 0.029(2) 0.055(3) -0.0074(19) 0.004(2) -0.0030(18)
C5 0.034(2) 0.033(2) 0.044(3) -0.0055(19) 0.004(2) -0.0052(18)
C6 0.052(3) 0.045(3) 0.038(3) -0.007(2) -0.001(2) -0.002(2)
C7 0.054(3) 0.048(3) 0.064(4) 0.011(3) 0.012(3) 0.006(2)
C8 0.025(2) 0.029(2) 0.035(2) 0.0063(16) -0.0011(16) -0.0004(16)
C9 0.027(2) 0.025(2) 0.038(2) 0.0020(16) 0.0012(17) -0.0003(16)
C10 0.025(2) 0.035(2) 0.034(2) 0.0007(17) 0.0026(17) -0.0001(16)
C11 0.033(2) 0.030(2) 0.049(3) -0.0078(19) 0.006(2) -0.0037(18)
C12 0.025(2) 0.034(2) 0.041(3) 0.0080(18) -0.0004(18) 0.0000(17)
C13 0.028(2) 0.0197(19) 0.037(2) -0.0004(15) 0.0052(17) 0.0025(15)
C14 0.028(2) 0.025(2) 0.046(3) 0.0001(17) 0.0019(19) -0.0018(16)
C15 0.030(2) 0.038(2) 0.039(3) -0.0002(19) -0.0014(19) -0.0004(18)
N1 0.0292(18) 0.0279(18) 0.037(2) 0.0019(14) 0.0038(15) 0.0036(14)
N2 0.0312(19) 0.0294(19) 0.037(2) 0.0033(14) -0.0012(16) -0.0006(14)
N3 0.0290(18) 0.0266(18) 0.034(2) 0.0021(14) -0.0016(15) 0.0058(14)
N4 0.0335(19) 0.0300(19) 0.036(2) -0.0056(15) 0.0036(16) -0.0007(15)
N5 0.0295(18) 0.0279(18) 0.036(2) 0.0049(14) -0.0026(15) 0.0039(14)
N6 0.0258(17) 0.0284(18) 0.0332(19) 0.0041(14) 0.0008(14) 0.0038(13)
O1 0.0330(19) 0.036(2) 0.091(3) 0.0075(18) -0.0042(19) -0.0117(15)
O1W 0.154(7) 0.094(5) 0.168(7) 0.025(5) 0.081(6) 0.043(5)
O2 0.041(2) 0.037(2) 0.060(2) 0.0078(15) -0.0027(17) -0.0037(14)
O2W 0.061(3) 0.204(7) 0.053(3) -0.043(3) -0.022(2) 0.043(4)
O3 0.075(3) 0.109(5) 0.092(4) 0.057(3) 0.017(3) 0.007(3)
O3W 0.056(3) 0.104(4) 0.059(3) -0.010(2) 0.015(2) -0.017(2)
O4 0.043(2) 0.058(3) 0.087(3) 0.028(2) 0.012(2) -0.0029(18)
O4W 0.052(2) 0.045(2) 0.054(2) 0.0069(16) -0.0078(18) 0.0019(17)
O5 0.0313(17) 0.0239(16) 0.071(2) -0.0019(14) 0.0022(16) -0.0010(13)
O6 0.0250(16) 0.0252(17) 0.104(3) -0.0003(17) 0.0036(17) -0.0038(13)
O7 0.059(3) 0.072(3) 0.080(3) -0.042(2) 0.023(2) -0.027(2)
O8 0.0300(18) 0.060(2) 0.076(3) -0.020(2) 0.0140(18) -0.0123(16)
O9 0.0241(15) 0.0403(17) 0.0364(17) -0.0031(13) 0.0041(12) -0.0012(12)
O10 0.0433(19) 0.0299(16) 0.0406(18) 0.0101(13) -0.0038(15) -0.0041(13)
O11 0.0284(16) 0.0370(17) 0.0406(18) 0.0000(13) 0.0002(13) -0.0048(13)
O12 0.052(2) 0.082(3) 0.059(3) -0.031(2) 0.018(2) -0.020(2)

loop_
_atom_type_symbol
_atom_type_description
_atom_type_scat_dispersion_real
_atom_type_scat_dispersion_imag
_atom_type_scat_source
C C 0.0033 0.0016 'International Tables Vol C Tables 4.2.6.8 and 6.1.1.4'
H H 0.0000 0.0000 'International Tables Vol C Tables 4.2.6.8 and 6.1.1.4'
N N 0.0061 0.0033 'International Tables Vol C Tables 4.2.6.8 and 6.1.1.4'
O O 0.0106 0.0060 'International Tables Vol C Tables 4.2.6.8 and 6.1.1.4'
Ca Ca 0.2262 0.3064 'International Tables Vol C Tables 4.2.6.8 and 6.1.1.4'

loop_
_geom_angle_atom_site_label_1
_geom_angle_atom_site_label_2
_geom_angle_atom_site_label_3
_geom_angle
_geom_angle_site_symmetry_1
_geom_angle_site_symmetry_3
O7 Ca1 O5 154.79(16) 3_545 .
O7 Ca1 O3W 96.95(17) 3_545 .
O5 Ca1 O3W 88.87(16) . .
O7 Ca1 O2W 88.0(2) 3_545 .
O5 Ca1 O2W 69.2(2) . .
O3W Ca1 O2W 77.87(17) . .
O7 Ca1 O11 120.23(16) 3_545 2_455
O5 Ca1 O11 83.15(12) . 2_455
O3W Ca1 O11 96.53(16) . 2_455
O2W Ca1 O11 151.72(19) . 2_455
O7 Ca1 O9 83.46(14) 3_545 6_655
O5 Ca1 O9 95.91(12) . 6_655
O3W Ca1 O9 167.83(14) . 6_655
O2W Ca1 O9 114.29(14) . 6_655
O11 Ca1 O9 73.04(11) 2_455 6_655
O7 Ca1 O12 82.58(16) 3_545 2_455
O5 Ca1 O12 122.16(13) . 2_455
O3W Ca1 O12 68.77(16) . 2_455
O2W Ca1 O12 143.80(17) . 2_455
O11 Ca1 O12 50.01(11) 2_455 2_455
O9 Ca1 O12 99.31(14) 6_655 2_455
O7 Ca1 O10 88.48(13) 3_545 6_655
O5 Ca1 O10 72.64(11) . 6_655
O3W Ca1 O10 142.78(14) . 6_655
O2W Ca1 O10 65.50(14) . 6_655
O11 Ca1 O10 112.40(11) 2_455 6_655
O9 Ca1 O10 49.30(10) 6_655 6_655
O12 Ca1 O10 148.30(14) 2_455 6_655
O7 Ca1 C15 102.65(17) 3_545 2_455
O5 Ca1 C15 102.47(13) . 2_455
O3W Ca1 C15 81.24(16) . 2_455
O2W Ca1 C15 157.55(15) . 2_455
O11 Ca1 C15 24.99(12) 2_455 2_455
O9 Ca1 C15 86.80(12) 6_655 2_455
O12 Ca1 C15 25.06(12) 2_455 2_455
O10 Ca1 C15 133.50(13) 6_655 2_455
O7 Ca1 C13 86.15(13) 3_545 6_655
O5 Ca1 C13 83.26(12) . 6_655
O3W Ca1 C13 167.17(14) . 6_655
O2W Ca1 C13 89.83(15) . 6_655
O11 Ca1 C13 92.59(12) 2_455 6_655
O9 Ca1 C13 24.80(10) 6_655 6_655
O12 Ca1 C13 124.05(14) 2_455 6_655
O10 Ca1 C13 24.52(10) 6_655 6_655
C15 Ca1 C13 110.32(13) 2_455 6_655
O7 Ca1 C11 18.01(14) 3_545 3_545
O5 Ca1 C11 150.23(14) . 3_545
O3W Ca1 C11 79.16(16) . 3_545
O2W Ca1 C11 81.6(2) . 3_545
O11 Ca1 C11 124.97(12) 2_455 3_545
O9 Ca1 C11 101.44(12) 6_655 3_545
O12 Ca1 C11 78.76(13) 2_455 3_545
O10 Ca1 C11 100.95(11) 6_655 3_545
C15 Ca1 C11 102.48(13) 2_455 3_545
C13 Ca1 C11 102.90(12) 6_655 3_545
O7 Ca1 Ca3 105.78(14) 3_545 .
O5 Ca1 Ca3 87.46(10) . .
O3W Ca1 Ca3 132.83(13) . .
O2W Ca1 Ca3 142.13(15) . .
O11 Ca1 Ca3 36.38(8) 2_455 .
O9 Ca1 Ca3 36.76(7) 6_655 .
O12 Ca1 Ca3 73.85(10) 2_455 .
O10 Ca1 Ca3 79.53(8) 6_655 .
C15 Ca1 Ca3 53.96(10) 2_455 .
C13 Ca1 Ca3 57.13(8) 6_655 .
C11 Ca1 Ca3 120.58(10) 3_545 .
O8 Ca2 O6 88.56(13) 2 2
O8 Ca2 O10 82.16(14) 2 6_655
O6 Ca2 O10 151.31(14) 2 6_655
O8 Ca2 O4W 105.50(15) 2 .
O6 Ca2 O4W 75.76(14) 2 .
O10 Ca2 O4W 80.66(13) 6_655 .
O8 Ca2 O6 153.05(15) 2 .
O6 Ca2 O6 71.13(13) 2 .
O10 Ca2 O6 123.99(12) 6_655 .
O4W Ca2 O6 86.93(14) . .
O8 Ca2 O5 148.76(13) 2 .
O6 Ca2 O5 121.59(11) 2 .
O10 Ca2 O5 74.46(11) 6_655 .
O4W Ca2 O5 91.02(13) . .
O6 Ca2 O5 51.25(10) . .
O8 Ca2 O1W 72.4(2) 2 .
O6 Ca2 O1W 79.83(19) 2 .
O10 Ca2 O1W 122.19(17) 6_655 .
O4W Ca2 O1W 155.56(19) . .
O6 Ca2 O1W 86.36(18) . .
O5 Ca2 O1W 102.9(2) . .
O8 Ca2 O2W 89.11(15) 2 .
O6 Ca2 O2W 142.04(16) 2 .
O10 Ca2 O2W 65.23(15) 6_655 .
O4W Ca2 O2W 140.77(14) . .
O6 Ca2 O2W 96.15(15) . .
O5 Ca2 O2W 62.48(13) . .
O1W Ca2 O2W 63.4(2) . .
O8 Ca2 C9 163.94(15) 2 .
O6 Ca2 C9 96.69(12) 2 .
O10 Ca2 C9 99.66(12) 6_655 .
O4W Ca2 C9 90.52(13) . .
O6 Ca2 C9 25.72(11) . .
O5 Ca2 C9 25.63(11) . .
O1W Ca2 C9 93.53(19) . .
O2W Ca2 C9 77.40(14) . .
O8 Ca2 Ca1 112.89(10) 2 .
O6 Ca2 Ca1 158.12(9) 2 .
O10 Ca2 Ca1 43.63(8) 6_655 .
O4W Ca2 Ca1 101.21(10) . .
O6 Ca2 Ca1 87.14(9) . .
O5 Ca2 Ca1 36.56(8) . .
O1W Ca2 Ca1 101.89(17) . .
O2W Ca2 Ca1 40.32(10) . .
C9 Ca2 Ca1 61.49(9) . .
O8 Ca2 Ca2 121.75(11) 2 2
O6 Ca2 Ca2 37.20(9) 2 2
O10 Ca2 Ca2 154.50(9) 6_655 2
O4W Ca2 Ca2 83.98(9) . 2
O6 Ca2 Ca2 34.41(8) . 2
O5 Ca2 Ca2 85.64(8) . 2
O1W Ca2 Ca2 77.27(14) . 2
O2W Ca2 Ca2 119.25(13) . 2
C9 Ca2 Ca2 60.12(9) . 2
Ca1 Ca2 Ca2 121.39(5) . 2
O11 Ca3 O11 180 6_655 2_455
O11 Ca3 O9 82.88(12) 6_655 2_455
O11 Ca3 O9 97.12(12) 2_455 2_455
O11 Ca3 O9 97.12(12) 6_655 6_655
O11 Ca3 O9 82.88(12) 2_455 6_655
O9 Ca3 O9 180 2_455 6_655
O11 Ca3 O2 88.45(12) 6_655 .
O11 Ca3 O2 91.55(12) 2_455 .
O9 Ca3 O2 95.99(12) 2_455 .
O9 Ca3 O2 84.01(12) 6_655 .
O11 Ca3 O2 91.55(12) 6_655 5
O11 Ca3 O2 88.45(12) 2_455 5
O9 Ca3 O2 84.01(12) 2_455 5
O9 Ca3 O2 95.99(12) 6_655 5
O2 Ca3 O2 180 . 5
O11 Ca3 C15 159.93(11) 6_655 2_455
O11 Ca3 C15 20.07(11) 2_455 2_455
O9 Ca3 C15 92.15(13) 2_455 2_455
O9 Ca3 C15 87.85(13) 6_655 2_455
O2 Ca3 C15 111.46(13) . 2_455
O2 Ca3 C15 68.54(13) 5 2_455
O11 Ca3 C15 20.07(11) 6_655 6_655
O11 Ca3 C15 159.93(11) 2_455 6_655
O9 Ca3 C15 87.85(13) 2_455 6_655
O9 Ca3 C15 92.15(13) 6_655 6_655
O2 Ca3 C15 68.54(13) . 6_655
O2 Ca3 C15 111.46(13) 5 6_655
C15 Ca3 C15 180 2_455 6_655
O11 Ca3 Ca1 139.49(8) 6_655 .
O11 Ca3 Ca1 40.51(8) 2_455 .
O9 Ca3 Ca1 137.53(8) 2_455 .
O9 Ca3 Ca1 42.47(8) 6_655 .
O2 Ca3 Ca1 84.82(9) . .
O2 Ca3 Ca1 95.18(9) 5 .
C15 Ca3 Ca1 49.54(9) 2_455 .
C15 Ca3 Ca1 130.46(9) 6_655 .
O11 Ca3 Ca1 40.51(8) 6_655 5
O11 Ca3 Ca1 139.49(8) 2_455 5
O9 Ca3 Ca1 42.47(8) 2_455 5
O9 Ca3 Ca1 137.53(8) 6_655 5
O2 Ca3 Ca1 95.18(9) . 5
O2 Ca3 Ca1 84.82(9) 5 5
C15 Ca3 Ca1 130.46(9) 2_455 5
C15 Ca3 Ca1 49.54(9) 6_655 5
Ca1 Ca3 Ca1 180 . 5
N1 C1 N2 125.9(4) . .
N1 C1 N4 117.5(4) . .
N2 C1 N4 116.5(4) . .
N1 C2 N3 126.0(4) . .
N1 C2 N6 116.4(4) . .
N3 C2 N6 117.5(4) . .
N2 C3 N3 127.2(4) . .
N2 C3 N5 116.5(4) . .
N3 C3 N5 116.3(4) . .
N4 C4 C5 115.4(4) . .
O2 C5 O1 121.9(5) . .
O2 C5 C4 118.7(4) . .
O1 C5 C4 119.4(4) . .
N4 C6 C7 116.4(5) . .
O3 C7 O4 121.7(6) . .
O3 C7 C6 118.0(6) . .
O4 C7 C6 120.3(5) . .
N6 C8 C9 116.7(3) . .
O5 C9 O6 121.4(4) . .
O5 C9 C8 117.3(4) . .
O6 C9 C8 121.2(4) . .
O5 C9 Ca2 61.1(2) . .
O6 C9 Ca2 60.7(2) . .
C8 C9 Ca2 170.3(3) . .
N6 C10 C11 118.4(4) . .
O8 C11 O7 125.4(5) . .
O8 C11 C10 120.4(4) . .
O7 C11 C10 114.1(4) . .
O8 C11 Ca1 95.1(3) . 3
O7 C11 Ca1 34.8(2) . 3
C10 C11 Ca1 139.1(3) . 3
N5 C12 C13 117.9(4) . .
O10 C13 O9 121.5(4) . .
O10 C13 C12 117.0(4) . .
O9 C13 C12 121.5(4) . .
O10 C13 Ca1 62.7(2) . 6_565
O9 C13 Ca1 58.8(2) . 6_565
C12 C13 Ca1 178.4(3) . 6_565
N5 C14 C15 115.7(4) . .
O12 C15 O11 121.3(4) . .
O12 C15 C14 117.9(4) . .
O11 C15 C14 120.7(4) . .
O12 C15 Ca1 63.8(3) . 2_455
O11 C15 Ca1 57.7(2) . 2_455
C14 C15 Ca1 176.9(3) . 2_455
O12 C15 Ca3 123.0(4) . 2_455
O11 C15 Ca3 38.8(2) . 2_455
C14 C15 Ca3 104.0(3) . 2_455
Ca1 C15 Ca3 76.49(12) 2_455 2_455
C2 N1 C1 114.5(4) . .
C3 N2 C1 113.0(4) . .
C2 N3 C3 113.1(4) . .
C1 N4 C6 118.9(4) . .
C1 N4 C4 119.6(4) . .
C6 N4 C4 120.9(4) . .
C3 N5 C12 120.3(4) . .
C3 N5 C14 118.0(4) . .
C12 N5 C14 120.0(4) . .
C2 N6 C10 121.2(4) . .
C2 N6 C8 118.6(4) . .
C10 N6 C8 119.5(4) . .
C5 O2 Ca3 135.5(3) . .
Ca1 O2W Ca2 93.90(18) . .
C9 O5 Ca1 156.4(3) . .
C9 O5 Ca2 93.3(3) . .
Ca1 O5 Ca2 103.55(13) . .
C9 O6 Ca2 158.0(3) . 2
C9 O6 Ca2 93.6(3) . .
Ca2 O6 Ca2 108.40(13) 2 .
C11 O7 Ca1 127.2(4) . 3
C11 O8 Ca2 147.5(4) . 2
C13 O9 Ca3 134.2(3) . 2_455
C13 O9 Ca1 96.4(3) . 6_565
Ca3 O9 Ca1 100.77(12) 2_455 6_565
C13 O10 Ca2 137.4(3) . 6_565
C13 O10 Ca1 92.8(3) . 6_565
Ca2 O10 Ca1 98.03(11) 6_565 6_565
C15 O11 Ca3 121.1(3) . 2_455
C15 O11 Ca1 97.3(3) . 2_455
Ca3 O11 Ca1 103.11(13) 2_455 2_455
C15 O12 Ca1 91.2(3) . 2_455

loop_
_geom_bond_atom_site_label_1
_geom_bond_atom_site_label_2
_geom_bond_distance
_geom_bond_site_symmetry_2
Ca1 O7 2.307(4) 3_545
Ca1 O5 2.352(3) .
Ca1 O3W 2.408(5) .
Ca1 O2W 2.489(5) .
Ca1 O11 2.512(3) 2_455
Ca1 O9 2.589(4) 6_655
Ca1 O12 2.644(4) 2_455
Ca1 O10 2.675(4) 6_655
Ca1 C15 2.947(5) 2_455
Ca1 C13 3.007(5) 6_655
Ca1 C11 3.222(5) 3_545
Ca1 Ca3 3.766(2) .
Ca2 O8 2.276(4) 2
Ca2 O6 2.360(3) 2
Ca2 O10 2.404(3) 6_655
Ca2 O4W 2.416(4) .
Ca2 O6 2.525(4) .
Ca2 O5 2.532(4) .
Ca2 O1W 2.623(9) .
Ca2 O2W 2.757(7) .
Ca2 C9 2.889(5) .
Ca2 Ca2 3.963(3) 2
Ca3 O11 2.293(3) 6_655
Ca3 O11 2.293(3) 2_455
Ca3 O9 2.294(3) 2_455
Ca3 O9 2.294(3) 6_655
Ca3 O2 2.323(4) .
Ca3 O2 2.323(4) 5
Ca3 C15 3.132(5) 2_455
Ca3 C15 3.132(5) 6_655
Ca3 Ca1 3.766(2) 5
C1 N1 1.340(6) .
C1 N2 1.349(6) .
C1 N4 1.368(6) .
C2 N1 1.340(6) .
C2 N3 1.342(5) .
C2 N6 1.351(6) .
C3 N2 1.340(6) .
C3 N3 1.348(5) .
C3 N5 1.378(5) .
C4 N4 1.448(6) .
C4 C5 1.510(7) .
C5 O2 1.238(6) .
C5 O1 1.271(6) .
C6 N4 1.430(7) .
C6 C7 1.506(8) .
C7 O3 1.224(8) .
C7 O4 1.294(8) .
C8 N6 1.464(6) .
C8 C9 1.506(6) .
C9 O5 1.252(5) .
C9 O6 1.256(5) .
C10 N6 1.457(6) .
C10 C11 1.509(6) .
C11 O8 1.231(6) .
C11 O7 1.251(6) .
C11 Ca1 3.222(5) 3
C12 N5 1.451(6) .
C12 C13 1.524(6) .
C13 O10 1.249(5) .
C13 O9 1.269(5) .
C13 Ca1 3.007(5) 6_565
C14 N5 1.462(6) .
C14 C15 1.520(6) .
C15 O12 1.249(6) .
C15 O11 1.255(6) .
C15 Ca1 2.947(5) 2_455
C15 Ca3 3.132(5) 2_455
O6 Ca2 2.360(3) 2
O7 Ca1 2.307(4) 3
O8 Ca2 2.276(4) 2
O9 Ca3 2.294(3) 2_455
O9 Ca1 2.589(4) 6_565
O10 Ca2 2.404(3) 6_565
O10 Ca1 2.675(4) 6_565
O11 Ca3 2.293(3) 2_455
O11 Ca1 2.512(3) 2_455
O12 Ca1 2.644(4) 2_455
